data_4126842
loop_
_publ_author_name
'Taylor, Laurence J.'
'B\"uhl, Michael'
'Chalmers, Brian A.'
'Ray, Matthew J.'
'Wawrzyniak, Piotr'
'Walton, John C.'
'Cordes, David B.'
'Slawin, Alexandra M. Z.'
'Woollins, J. Derek'
'Kilian, Petr'

_publ_section_title
;
 Dealkanative Main Group Couplings Across the peri-Gap.
;
_journal_name_full 'Journal of the American Chemical Society'
_journal_paper_doi 10.1021/jacs.7b08682
_journal_year 2017
_chemical_formula_moiety 'C24 H27 As Cl P'
_chemical_formula_sum 'C24 H27 As Cl P'
_chemical_formula_weight 456.83
_space_group_IT_number 14
_symmetry_cell_setting monoclinic
_symmetry_Int_Tables_number 14
_symmetry_space_group_name_Hall '-P 2ybc'
_symmetry_space_group_name_H-M 'P 1 21/c 1'
_atom_sites_solution_hydrogens geom
_atom_sites_solution_primary direct
_atom_sites_solution_secondary difmap
_audit_creation_date 2014-03-13
_audit_creation_method 'by CrystalStructure 4.1'
_cell_angle_alpha 90.0000
_cell_angle_beta 106.337(5)
_cell_angle_gamma 90.0000
_cell_formula_units_Z 4
_cell_length_a 15.974(3)
_cell_length_b 7.6238(13)
_cell_length_c 18.084(4)
_cell_measurement_reflns_used 6859
_cell_measurement_temperature 93
_cell_measurement_theta_max 25.35
_cell_measurement_theta_min 2.35
_cell_volume 2113.4(7)
_computing_cell_refinement 'CrystalClear-SM Expert 2.1 b29'
_computing_data_collection 'CrystalClear-SM Expert 2.1 b29 (Rigaku, 2013)'
_computing_data_reduction 'CrystalClear-SM Expert 2.1 b29'
_computing_molecular_graphics 'CrystalStructure 4.1'
_computing_publication_material 'CrystalStructure 4.1 (Rigaku, 2013)'
_computing_structure_refinement 'SHELXL-2013 (Sheldrick, 2013)'
_computing_structure_solution 'DIRDIF99-PATTY (Gould, et al., 1999)'
_diffrn_ambient_temperature 93
_diffrn_detector_area_resol_mean 5.811
_diffrn_measured_fraction_theta_full 0.995
_diffrn_measured_fraction_theta_max 0.992
_diffrn_measurement_device_type 'Rigaku XtaLAB P100'
_diffrn_measurement_method \w
_diffrn_radiation_type 'Mo K\a'
_diffrn_radiation_wavelength 0.71075
_diffrn_reflns_av_R_equivalents 0.0293
_diffrn_reflns_Laue_measured_fraction_full 0.995
_diffrn_reflns_Laue_measured_fraction_max 0.992
_diffrn_reflns_limit_h_max 18
_diffrn_reflns_limit_h_min -19
_diffrn_reflns_limit_k_max 9
_diffrn_reflns_limit_k_min -9
_diffrn_reflns_limit_l_max 21
_diffrn_reflns_limit_l_min -21
_diffrn_reflns_number 16975
_diffrn_reflns_point_group_measured_fraction_full 0.995
_diffrn_reflns_point_group_measured_fraction_max 0.992
_diffrn_reflns_theta_full 25.000
_diffrn_reflns_theta_max 25.411
_diffrn_reflns_theta_min 2.347
_diffrn_standards_number 0
_exptl_absorpt_coefficient_mu 1.817
_exptl_absorpt_correction_T_max 0.834
_exptl_absorpt_correction_T_min 0.674
_exptl_absorpt_correction_type multi-scan
_exptl_absorpt_process_details 'REQAB (Rigaku, 1998)'
_exptl_crystal_colour colorless
_exptl_crystal_density_diffrn 1.436
_exptl_crystal_density_method 'not measured'
_exptl_crystal_description prism
_exptl_crystal_F_000 944.00
_exptl_crystal_size_max 0.200
_exptl_crystal_size_mid 0.200
_exptl_crystal_size_min 0.100
_refine_diff_density_max 0.41
_refine_diff_density_min -0.29
_refine_ls_extinction_method none
_refine_ls_goodness_of_fit_ref 1.091
_refine_ls_hydrogen_treatment constr
_refine_ls_number_parameters 248
_refine_ls_number_reflns 3877
_refine_ls_number_restraints 0
_refine_ls_R_factor_gt 0.0199
_refine_ls_shift/su_max 0.001
_refine_ls_structure_factor_coef Fsqd
_refine_ls_weighting_details 'w = 1/[\s^2^(Fo^2^)+(0.0281P)^2^+0.7868P] where P=(Fo^2^+2Fc^2^)/3'
_refine_ls_weighting_scheme calc
_refine_ls_wR_factor_ref 0.0553
_reflns_number_gt 3642
_reflns_number_total 3877
_reflns_threshold_expression F^2^>2.0\s(F^2^)
_cod_data_source_file ja7b08682_si_006.cif
_cod_data_source_block 7
_cod_original_cell_volume 2113.5(7)
_cod_database_code 4126842

loop_
_symmetry_equiv_pos_site_id
_symmetry_equiv_pos_as_xyz
1 +X,+Y,+Z
2 -X,1/2+Y,1/2-Z
3 -X,-Y,-Z
4 +X,1/2-Y,1/2+Z

loop_
_atom_site_label
_atom_site_type_symbol
_atom_site_fract_x
_atom_site_fract_y
_atom_site_fract_z
_atom_site_U_iso_or_equiv
_atom_site_adp_type
_atom_site_occupancy
_atom_site_site_symmetry_multiplicity
_atom_site_site_symmetry_order
_atom_site_calc_flag
_atom_site_refinement_flags
As1 As 0.21821(2) 0.05938(2) 0.43224(2) 0.01078(6) Uani 1 4 0 d .
Cl1 Cl 0.22532(2) -0.01015(5) 0.27637(2) 0.01273(9) Uani 1 4 0 d .
P1 P 0.21628(3) 0.14280(5) 0.56109(2) 0.01078(10) Uani 1 4 0 d .
C1 C 0.33890(10) 0.1512(2) 0.46395(9) 0.0126(3) Uani 1 4 0 d .
C2 C 0.39455(10) 0.1429(2) 0.41756(10) 0.0152(3) Uani 1 4 0 d .
C3 C 0.48311(10) 0.2004(2) 0.44347(10) 0.0171(3) Uani 1 4 0 d .
C4 C 0.51550(10) 0.2637(2) 0.51667(10) 0.0151(3) Uani 1 4 0 d .
C5 C 0.45937(10) 0.2720(2) 0.56433(10) 0.0139(3) Uani 1 4 0 d .
C6 C 0.49926(10) 0.3434(2) 0.63746(10) 0.0164(3) Uani 1 4 0 d .
C7 C 0.44994(11) 0.3680(2) 0.68780(10) 0.0196(4) Uani 1 4 0 d .
C8 C 0.36097(11) 0.3148(2) 0.66575(10) 0.0173(3) Uani 1 4 0 d .
C9 C 0.32310(10) 0.2389(2) 0.59461(9) 0.0130(3) Uani 1 4 0 d .
C10 C 0.37161(10) 0.2183(2) 0.54016(9) 0.0128(3) Uani 1 4 0 d .
C11 C 0.60361(10) 0.3365(2) 0.56174(10) 0.0181(4) Uani 1 4 0 d .
C12 C 0.59450(11) 0.3786(2) 0.64356(11) 0.0197(4) Uani 1 4 0 d .
C13 C 0.15071(10) 0.2640(2) 0.38478(9) 0.0120(3) Uani 1 4 0 d .
C14 C 0.18669(12) 0.4280(2) 0.38005(10) 0.0167(4) Uani 1 4 0 d .
C15 C 0.13295(13) 0.5680(2) 0.34776(10) 0.0222(4) Uani 1 4 0 d .
C16 C 0.04330(13) 0.5433(2) 0.32017(10) 0.0243(4) Uani 1 4 0 d .
C17 C 0.00708(11) 0.3798(3) 0.32316(10) 0.0216(4) Uani 1 4 0 d .
C18 C 0.06076(10) 0.2396(2) 0.35532(9) 0.0154(3) Uani 1 4 0 d .
C19 C 0.13329(10) 0.2855(2) 0.58190(9) 0.0132(3) Uani 1 4 0 d .
C20 C 0.13272(11) 0.4706(2) 0.54941(10) 0.0172(4) Uani 1 4 0 d .
C21 C 0.04303(10) 0.1989(2) 0.55371(10) 0.0163(3) Uani 1 4 0 d .
C22 C 0.21656(11) -0.0622(2) 0.61511(10) 0.0144(3) Uani 1 4 0 d .
C23 C 0.20680(12) -0.0314(2) 0.69553(10) 0.0205(4) Uani 1 4 0 d .
C24 C 0.29939(11) -0.1685(2) 0.61869(10) 0.0196(4) Uani 1 4 0 d .
H2 H 0.37312 0.09753 0.36681 0.0182 Uiso 1 4 0 calc R
H3 H 0.51936 0.19478 0.40994 0.0205 Uiso 1 4 0 calc R
H7 H 0.47496 0.42006 0.73679 0.0235 Uiso 1 4 0 calc R
H8 H 0.32684 0.3316 0.70054 0.0208 Uiso 1 4 0 calc R
H11A H 0.61764 0.44401 0.53691 0.0217 Uiso 1 4 0 calc R
H11B H 0.65025 0.24893 0.56492 0.0217 Uiso 1 4 0 calc R
H12A H 0.63301 0.30198 0.68291 0.0237 Uiso 1 4 0 calc R
H12B H 0.60961 0.50258 0.65742 0.0237 Uiso 1 4 0 calc R
H14 H 0.24797 0.44456 0.39886 0.0200 Uiso 1 4 0 calc R
H15 H 0.15746 0.68028 0.34455 0.0266 Uiso 1 4 0 calc R
H16 H 0.00663 0.63964 0.29908 0.0292 Uiso 1 4 0 calc R
H17 H -0.05411 0.36324 0.30339 0.0259 Uiso 1 4 0 calc R
H18 H 0.03616 0.12685 0.35727 0.0184 Uiso 1 4 0 calc R
H19 H 0.14741 0.29644 0.63919 0.0158 Uiso 1 4 0 calc R
H20A H 0.0981 0.54786 0.57266 0.0206 Uiso 1 4 0 calc R
H20B H 0.10704 0.46788 0.49342 0.0206 Uiso 1 4 0 calc R
H20C H 0.19264 0.5148 0.56131 0.0206 Uiso 1 4 0 calc R
H21A H 0.02663 0.18784 0.49747 0.0196 Uiso 1 4 0 calc R
H21B H -0.00012 0.2714 0.56877 0.0196 Uiso 1 4 0 calc R
H21C H 0.04503 0.08227 0.57692 0.0196 Uiso 1 4 0 calc R
H22 H 0.16542 -0.13357 0.58585 0.0173 Uiso 1 4 0 calc R
H23A H 0.25284 0.04816 0.72398 0.0246 Uiso 1 4 0 calc R
H23B H 0.21164 -0.14347 0.72293 0.0246 Uiso 1 4 0 calc R
H23C H 0.14965 0.02103 0.69139 0.0246 Uiso 1 4 0 calc R
H24A H 0.29676 -0.28134 0.64386 0.0235 Uiso 1 4 0 calc R
H24B H 0.35074 -0.10297 0.64817 0.0235 Uiso 1 4 0 calc R
H24C H 0.30348 -0.18881 0.56631 0.0235 Uiso 1 4 0 calc R

loop_
_atom_site_aniso_label
_atom_site_aniso_U_11
_atom_site_aniso_U_22
_atom_site_aniso_U_33
_atom_site_aniso_U_12
_atom_site_aniso_U_13
_atom_site_aniso_U_23
As1 0.00937(9) 0.01101(10) 0.01145(10) -0.00083(6) 0.00210(7) 0.00015(6)
Cl1 0.01268(19) 0.01490(19) 0.01057(19) -0.00225(15) 0.00322(14) -0.00192(15)
P1 0.00961(19) 0.0119(2) 0.0106(2) 0.00015(15) 0.00260(15) 0.00056(15)
C1 0.0096(7) 0.0129(8) 0.0141(8) 0.0004(6) 0.0013(6) 0.0020(6)
C2 0.0128(8) 0.0173(8) 0.0146(8) 0.0008(7) 0.0025(6) -0.0001(7)
C3 0.0127(8) 0.0200(9) 0.0202(9) 0.0018(7) 0.0074(7) 0.0016(7)
C4 0.0103(8) 0.0123(8) 0.0217(9) 0.0008(6) 0.0028(7) 0.0038(7)
C5 0.0124(8) 0.0104(8) 0.0174(9) 0.0017(6) 0.0018(7) 0.0024(6)
C6 0.0136(8) 0.0134(8) 0.0189(9) -0.0016(6) -0.0008(7) 0.0003(7)
C7 0.0185(9) 0.0218(9) 0.0150(9) -0.0025(7) -0.0009(7) -0.0046(7)
C8 0.0173(8) 0.0188(8) 0.0159(9) -0.0005(7) 0.0047(7) -0.0012(7)
C9 0.0109(8) 0.0126(8) 0.0144(8) -0.0000(6) 0.0017(6) 0.0015(6)
C10 0.0119(8) 0.0103(7) 0.0151(8) 0.0006(6) 0.0017(6) 0.0021(6)
C11 0.0106(8) 0.0172(9) 0.0245(10) -0.0007(7) 0.0018(7) 0.0019(7)
C12 0.0121(8) 0.0200(9) 0.0237(10) -0.0028(7) -0.0006(7) -0.0004(7)
C13 0.0137(8) 0.0148(8) 0.0080(8) 0.0022(6) 0.0038(6) 0.0002(6)
C14 0.0200(9) 0.0177(9) 0.0139(9) -0.0017(7) 0.0072(7) -0.0003(7)
C15 0.0398(11) 0.0148(9) 0.0160(9) 0.0041(8) 0.0146(8) 0.0019(7)
C16 0.0364(11) 0.0271(10) 0.0107(9) 0.0187(8) 0.0087(8) 0.0053(7)
C17 0.0172(9) 0.0355(10) 0.0107(8) 0.0103(8) 0.0017(7) -0.0022(8)
C18 0.0149(8) 0.0208(9) 0.0104(8) 0.0004(7) 0.0036(6) -0.0019(7)
C19 0.0131(8) 0.0143(8) 0.0123(8) 0.0017(6) 0.0040(6) -0.0014(6)
C20 0.0200(9) 0.0135(8) 0.0191(9) 0.0022(7) 0.0073(7) 0.0001(7)
C21 0.0135(8) 0.0195(8) 0.0167(9) 0.0012(7) 0.0055(7) -0.0010(7)
C22 0.0147(8) 0.0133(8) 0.0152(9) 0.0006(6) 0.0040(7) 0.0039(6)
C23 0.0236(9) 0.0222(9) 0.0167(9) 0.0044(7) 0.0072(7) 0.0073(7)
C24 0.0196(9) 0.0173(9) 0.0216(9) 0.0044(7) 0.0055(7) 0.0042(7)

loop_
_atom_type_symbol
_atom_type_description
_atom_type_scat_dispersion_real
_atom_type_scat_dispersion_imag
_atom_type_scat_source
C C 0.0033 0.0016
;
International Tables for Crystallography
(1992, Vol. C, Tables 4.2.6.8 and 6.1.1.4)
;
H H 0.0000 0.0000
;
International Tables for Crystallography
(1992, Vol. C, Table 6.1.1.4)
;
As As 0.0499 2.0058
;
International Tables for Crystallography
(1992, Vol. C, Tables 4.2.6.8 and 6.1.1.4)
;
Cl Cl 0.1484 0.1585
;
International Tables for Crystallography
(1992, Vol. C, Tables 4.2.6.8 and 6.1.1.4)
;
P P 0.1023 0.0942
;
International Tables for Crystallography
(1992, Vol. C, Tables 4.2.6.8 and 6.1.1.4)
;

loop_
_geom_angle_atom_site_label_1
_geom_angle_atom_site_label_2
_geom_angle_atom_site_label_3
_geom_angle
_geom_angle_publ_flag
P1 As1 C1 84.46(5) yes
P1 As1 C13 93.33(5) yes
C1 As1 C13 102.55(6) yes
As1 P1 C9 99.41(6) yes
As1 P1 C19 123.94(5) yes
As1 P1 C22 106.76(6) yes
C9 P1 C19 111.18(7) yes
C9 P1 C22 107.84(7) yes
C19 P1 C22 106.77(8) yes
As1 C1 C2 123.20(11) yes
As1 C1 C10 118.03(13) yes
C2 C1 C10 118.63(14) yes
C1 C2 C3 122.19(15) yes
C2 C3 C4 119.75(17) yes
C3 C4 C5 118.41(14) yes
C3 C4 C11 133.62(17) yes
C5 C4 C11 107.95(14) yes
C4 C5 C6 113.25(14) yes
C4 C5 C10 123.15(15) yes
C6 C5 C10 123.59(17) yes
C5 C6 C7 118.91(15) yes
C5 C6 C12 108.46(16) yes
C7 C6 C12 132.64(15) yes
C6 C7 C8 119.27(15) yes
C7 C8 C9 121.36(18) yes
P1 C9 C8 127.48(15) yes
P1 C9 C10 111.82(11) yes
C8 C9 C10 120.56(15) yes
C1 C10 C5 117.86(16) yes
C1 C10 C9 125.90(14) yes
C5 C10 C9 116.23(14) yes
C4 C11 C12 105.34(15) yes
C6 C12 C11 104.69(13) yes
As1 C13 C14 124.02(12) yes
As1 C13 C18 116.29(12) yes
C14 C13 C18 119.69(15) yes
C13 C14 C15 119.96(16) yes
C14 C15 C16 119.89(17) yes
C15 C16 C17 120.57(16) yes
C16 C17 C18 119.59(16) yes
C13 C18 C17 120.27(16) yes
P1 C19 C20 113.30(13) yes
P1 C19 C21 110.00(11) yes
C20 C19 C21 111.45(12) yes
P1 C22 C23 112.91(12) yes
P1 C22 C24 110.06(13) yes
C23 C22 C24 111.04(13) yes
C1 C2 H2 118.916 no
C3 C2 H2 118.898 no
C2 C3 H3 120.130 no
C4 C3 H3 120.116 no
C6 C7 H7 120.370 no
C8 C7 H7 120.361 no
C7 C8 H8 119.331 no
C9 C8 H8 119.310 no
C4 C11 H11A 110.673 no
C4 C11 H11B 110.677 no
C12 C11 H11A 110.679 no
C12 C11 H11B 110.677 no
H11A C11 H11B 108.782 no
C6 C12 H12A 110.813 no
C6 C12 H12B 110.802 no
C11 C12 H12A 110.813 no
C11 C12 H12B 110.818 no
H12A C12 H12B 108.875 no
C13 C14 H14 120.019 no
C15 C14 H14 120.023 no
C14 C15 H15 120.054 no
C16 C15 H15 120.051 no
C15 C16 H16 119.720 no
C17 C16 H16 119.708 no
C16 C17 H17 120.208 no
C18 C17 H17 120.206 no
C13 C18 H18 119.865 no
C17 C18 H18 119.867 no
P1 C19 H19 107.260 no
C20 C19 H19 107.258 no
C21 C19 H19 107.262 no
C19 C20 H20A 109.465 no
C19 C20 H20B 109.472 no
C19 C20 H20C 109.477 no
H20A C20 H20B 109.469 no
H20A C20 H20C 109.473 no
H20B C20 H20C 109.472 no
C19 C21 H21A 109.470 no
C19 C21 H21B 109.466 no
C19 C21 H21C 109.465 no
H21A C21 H21B 109.476 no
H21A C21 H21C 109.474 no
H21B C21 H21C 109.477 no
P1 C22 H22 107.521 no
C23 C22 H22 107.536 no
C24 C22 H22 107.527 no
C22 C23 H23A 109.477 no
C22 C23 H23B 109.464 no
C22 C23 H23C 109.466 no
H23A C23 H23B 109.468 no
H23A C23 H23C 109.473 no
H23B C23 H23C 109.480 no
C22 C24 H24A 109.475 no
C22 C24 H24B 109.474 no
C22 C24 H24C 109.471 no
H24A C24 H24B 109.476 no
H24A C24 H24C 109.461 no
H24B C24 H24C 109.469 no

loop_
_geom_bond_atom_site_label_1
_geom_bond_atom_site_label_2
_geom_bond_distance
_geom_bond_publ_flag
As1 P1 2.4239(7) yes
As1 C1 1.9784(16) yes
As1 C13 1.9525(16) yes
P1 C9 1.7983(16) yes
P1 C19 1.8340(18) yes
P1 C22 1.8426(17) yes
C1 C2 1.385(3) yes
C1 C10 1.424(2) yes
C2 C3 1.428(2) yes
C3 C4 1.366(2) yes
C4 C5 1.409(3) yes
C4 C11 1.519(2) yes
C5 C6 1.406(2) yes
C5 C10 1.407(2) yes
C6 C7 1.374(3) yes
C6 C12 1.518(2) yes
C7 C8 1.423(2) yes
C8 C9 1.385(2) yes
C9 C10 1.423(3) yes
C11 C12 1.560(3) yes
C13 C14 1.389(2) yes
C13 C18 1.397(2) yes
C14 C15 1.391(2) yes
C15 C16 1.390(3) yes
C16 C17 1.381(3) yes
C17 C18 1.391(2) yes
C19 C20 1.528(2) yes
C19 C21 1.537(2) yes
C22 C23 1.524(3) yes
C22 C24 1.537(2) yes
C2 H2 0.950 no
C3 H3 0.950 no
C7 H7 0.950 no
C8 H8 0.950 no
C11 H11A 0.990 no
C11 H11B 0.990 no
C12 H12A 0.990 no
C12 H12B 0.990 no
C14 H14 0.950 no
C15 H15 0.950 no
C16 H16 0.950 no
C17 H17 0.950 no
C18 H18 0.950 no
C19 H19 1.000 no
C20 H20A 0.980 no
C20 H20B 0.980 no
C20 H20C 0.980 no
C21 H21A 0.980 no
C21 H21B 0.980 no
C21 H21C 0.980 no
C22 H22 1.000 no
C23 H23A 0.980 no
C23 H23B 0.980 no
C23 H23C 0.980 no
C24 H24A 0.980 no
C24 H24B 0.980 no
C24 H24C 0.980 no

loop_
_geom_contact_atom_site_label_1
_geom_contact_atom_site_label_2
_geom_contact_distance
_geom_contact_publ_flag
_geom_contact_site_symmetry_2
C1 C4 2.844(2) no .
C1 C14 3.254(2) no .
C2 C5 2.746(2) no .
C3 C10 2.829(3) no .
C5 C8 2.750(3) no .
C6 C9 2.816(2) no .
C7 C10 2.849(2) no .
C8 C19 3.532(2) no .
C9 C20 3.412(2) no .
C9 C23 3.597(3) no .
C9 C24 3.173(2) no .
C13 C16 2.777(2) no .
C13 C20 3.451(3) no .
C14 C17 2.787(2) no .
C14 C20 3.423(3) no .
C15 C18 2.776(2) no .
C19 C23 3.175(2) no .
C21 C22 3.339(2) no .
C21 C23 3.568(2) no .
As1 Cl1 2.9017(8) no .
Cl1 As1 2.9017(8) no .
Cl1 C1 3.5847(16) no .
Cl1 C2 3.3625(16) no .
Cl1 C13 3.3086(18) no .
C1 Cl1 3.5847(16) no .
C2 Cl1 3.3625(16) no .
C2 C4 3.482(2) no 3_656
C4 C2 3.482(2) no 3_656
C13 Cl1 3.3086(18) no .
C14 C23 3.530(3) no 4_554
C15 C23 3.298(3) no 4_554
C16 C17 3.574(3) no 2_555
C16 C18 3.480(2) no 2_555
C16 C21 3.569(3) no 3_566
C17 C16 3.574(3) no 2_545
C18 C16 3.480(2) no 2_545
C21 C16 3.569(3) no 3_566
C23 C14 3.530(3) no 4_555
C23 C15 3.298(3) no 4_555
As1 H2 3.0423 no .
As1 H14 3.0619 no .
As1 H18 2.8882 no .
As1 H22 3.4511 no .
As1 H24C 3.0751 no .
P1 H8 3.0075 no .
P1 H20B 3.0795 no .
P1 H20C 2.8612 no .
P1 H21A 2.9426 no .
P1 H21C 2.8669 no .
P1 H23A 2.9277 no .
P1 H23C 2.9930 no .
P1 H24B 2.9498 no .
P1 H24C 2.8752 no .
C1 H3 3.3104 no .
C1 H14 2.7451 no .
C1 H24C 3.3250 no .
C2 H14 3.2310 no .
C3 H11A 2.9797 no .
C3 H11B 2.9648 no .
C4 H2 3.2641 no .
C4 H12A 3.0777 no .
C4 H12B 3.1471 no .
C5 H3 3.2505 no .
C5 H7 3.2598 no .
C5 H11A 3.0106 no .
C5 H11B 3.0513 no .
C5 H12A 2.9998 no .
C5 H12B 3.0679 no .
C6 H8 3.2655 no .
C6 H11A 3.0668 no .
C6 H11B 3.1365 no .
C7 H12A 2.9932 no .
C7 H12B 2.9407 no .
C8 H19 3.3116 no .
C8 H20C 3.2041 no .
C8 H23A 3.0409 no .
C8 H24B 3.2002 no .
C9 H7 3.3007 no .
C9 H19 3.1610 no .
C9 H20C 2.9025 no .
C9 H23A 3.2132 no .
C9 H24B 2.7722 no .
C9 H24C 3.3018 no .
C10 H2 3.2739 no .
C10 H8 3.2919 no .
C10 H14 3.2507 no .
C10 H24B 3.2081 no .
C10 H24C 3.3661 no .
C11 H3 2.9046 no .
C12 H7 2.8983 no .
C13 H15 3.2645 no .
C13 H17 3.2764 no .
C13 H20B 2.7447 no .
C13 H21A 3.2698 no .
C14 H16 3.2637 no .
C14 H18 3.2658 no .
C14 H20B 2.7170 no .
C14 H20C 3.3192 no .
C15 H17 3.2650 no .
C15 H20B 2.8820 no .
C16 H14 3.2655 no .
C16 H18 3.2535 no .
C16 H20B 3.0641 no .
C17 H15 3.2627 no .
C17 H20B 3.1169 no .
C17 H21A 3.4092 no .
C18 H14 3.2680 no .
C18 H16 3.2539 no .
C18 H20B 2.9620 no .
C18 H21A 2.8018 no .
C19 H8 3.2488 no .
C19 H22 3.2335 no .
C19 H23A 3.2806 no .
C19 H23C 2.7862 no .
C20 H21A 2.7397 no .
C20 H21B 2.7111 no .
C20 H21C 3.3714 no .
C21 H18 3.5658 no .
C21 H20A 2.7927 no .
C21 H20B 2.6583 no .
C21 H20C 3.3683 no .
C21 H22 3.1537 no .
C21 H23C 2.9246 no .
C22 H19 3.0261 no .
C22 H21C 2.8520 no .
C23 H8 3.3534 no .
C23 H19 2.7641 no .
C23 H21C 2.9852 no .
C23 H24A 2.7066 no .
C23 H24B 2.7252 no .
C23 H24C 3.3641 no .
C24 H23A 2.7753 no .
C24 H23B 2.6536 no .
C24 H23C 3.3625 no .
H2 H3 2.3644 no .
H2 H14 3.4618 no .
H3 H11A 3.0528 no .
H3 H11B 3.0167 no .
H7 H8 2.3687 no .
H7 H12A 3.0852 no .
H7 H12B 2.9698 no .
H8 H19 2.7802 no .
H8 H20C 3.1384 no .
H8 H23A 2.5551 no .
H8 H24B 3.4961 no .
H11A H12A 2.7999 no .
H11A H12B 2.2633 no .
H11B H12A 2.2634 no .
H11B H12B 2.7514 no .
H14 H15 2.3422 no .
H14 H20B 3.1922 no .
H14 H20C 3.3406 no .
H15 H16 2.3373 no .
H15 H20B 3.4262 no .
H16 H17 2.3303 no .
H17 H18 2.3423 no .
H18 H20B 3.5406 no .
H18 H21A 2.6239 no .
H19 H20A 2.2823 no .
H19 H20B 2.8491 no .
H19 H20C 2.4186 no .
H19 H21A 2.8626 no .
H19 H21B 2.3503 no .
H19 H21C 2.3607 no .
H19 H22 3.4521 no .
H19 H23A 2.7051 no .
H19 H23C 2.2983 no .
H20A H21A 3.1325 no .
H20A H21B 2.6167 no .
H20B H21A 2.5033 no .
H20B H21B 2.8885 no .
H20B H21C 3.5701 no .
H20C H21A 3.5856 no .
H21A H22 3.3883 no .
H21B H23C 3.3616 no .
H21C H22 2.5015 no .
H21C H23C 2.3130 no .
H22 H23A 2.8543 no .
H22 H23B 2.3805 no .
H22 H23C 2.3165 no .
H22 H24A 2.3523 no .
H22 H24B 2.8656 no .
H22 H24C 2.3674 no .
H23A H24A 3.0780 no .
H23A H24B 2.6190 no .
H23B H24A 2.4682 no .
H23B H24B 2.9242 no .
H23B H24C 3.5541 no .
H23C H24A 3.5653 no .
As1 H11B 3.1436 no 3_656
As1 H15 3.3082 no 1_545
Cl1 H2 2.5983 no .
Cl1 H8 2.7595 no 4_554
Cl1 H11B 3.5062 no 3_656
Cl1 H12A 3.1107 no 3_656
Cl1 H15 3.0029 no 1_545
Cl1 H17 2.8763 no 2_545
Cl1 H19 2.9361 no 4_554
Cl1 H23B 2.7994 no 4_544
Cl1 H24A 3.3332 no 4_544
C1 H11A 3.1642 no 3_666
C1 H11B 3.1079 no 3_656
C2 H11A 3.2745 no 3_666
C2 H11B 3.1089 no 3_656
C2 H12B 3.0159 no 3_666
C3 H11A 3.2225 no 3_666
C3 H12B 3.0213 no 3_666
C3 H24B 3.5802 no 3_656
C3 H24C 3.4641 no 3_656
C4 H11A 3.0446 no 3_666
C5 H3 3.5925 no 3_656
C5 H11A 2.8786 no 3_666
C6 H11A 3.5699 no 3_666
C7 H24A 3.5595 no 1_565
C8 H24A 3.2345 no 1_565
C10 H3 3.5891 no 3_656
C10 H11A 2.9554 no 3_666
C11 H2 3.5337 no 3_656
C11 H14 2.8221 no 3_666
C11 H24C 3.2813 no 3_656
C12 H14 3.1343 no 3_666
C12 H23A 3.1732 no 2_656
C12 H23B 3.3529 no 2_656
C14 H11A 3.2151 no 3_666
C14 H11B 3.5191 no 3_666
C14 H12B 3.5452 no 3_666
C14 H23A 3.2854 no 4_554
C14 H23B 3.4012 no 4_554
C14 H23C 3.3175 no 4_554
C15 H17 3.4912 no 2_555
C15 H21B 3.1753 no 3_566
C15 H23A 3.4459 no 4_554
C15 H23B 2.9332 no 4_554
C15 H23C 2.9921 no 4_554
C16 H17 3.3452 no 2_555
C16 H18 3.1659 no 2_555
C16 H19 3.5460 no 3_566
C16 H20A 3.4357 no 3_566
C16 H21B 2.6991 no 3_566
C16 H23C 3.2827 no 4_554
C17 H16 2.8311 no 2_545
C17 H20A 2.9082 no 3_566
C17 H21B 3.3204 no 3_566
C18 H16 2.8010 no 2_545
C18 H20A 3.5526 no 3_566
C18 H21C 3.3977 no 3_556
C19 H16 3.5582 no 3_566
C20 H17 3.4855 no 3_566
C20 H21A 3.5728 no 3_566
C20 H21B 3.2213 no 3_566
C20 H22 3.1016 no 1_565
C20 H24A 3.2928 no 1_565
C21 H16 3.2280 no 3_566
C21 H18 3.3920 no 3_556
C21 H20A 3.3368 no 3_566
C21 H20B 3.4318 no 3_566
C21 H21A 3.1952 no 3_556
C21 H21C 3.2071 no 3_556
C22 H20A 3.4913 no 1_545
C22 H20C 3.3588 no 1_545
C23 H12A 3.1353 no 2_646
C23 H12B 3.3693 no 2_646
C23 H15 3.2199 no 4_555
C23 H17 3.5182 no 3_556
C24 H3 3.0878 no 3_656
C24 H12A 3.4511 no 2_646
C24 H20C 2.9699 no 1_545
H2 Cl1 2.5983 no .
H2 C11 3.5337 no 3_656
H2 H7 3.2164 no 4_554
H2 H8 2.9376 no 4_554
H2 H11B 2.9832 no 3_656
H2 H12A 3.1694 no 3_656
H2 H12B 3.1033 no 3_666
H3 C5 3.5925 no 3_656
H3 C10 3.5891 no 3_656
H3 C24 3.0878 no 3_656
H3 H7 3.1345 no 4_554
H3 H12B 3.1048 no 3_666
H3 H24A 3.4085 no 3_656
H3 H24B 2.6696 no 3_656
H3 H24C 2.7408 no 3_656
H7 H2 3.2164 no 4_555
H7 H3 3.1345 no 4_555
H7 H24B 2.9754 no 2_656
H8 Cl1 2.7595 no 4_555
H8 H2 2.9376 no 4_555
H8 H12B 3.5290 no 2_646
H8 H24A 3.1164 no 1_565
H11A C1 3.1642 no 3_666
H11A C2 3.2745 no 3_666
H11A C3 3.2225 no 3_666
H11A C4 3.0446 no 3_666
H11A C5 2.8786 no 3_666
H11A C6 3.5699 no 3_666
H11A C10 2.9554 no 3_666
H11A C14 3.2151 no 3_666
H11A H14 2.2971 no 3_666
H11A H24C 3.1907 no 3_656
H11B As1 3.1436 no 3_656
H11B Cl1 3.5062 no 3_656
H11B C1 3.1079 no 3_656
H11B C2 3.1089 no 3_656
H11B C14 3.5191 no 3_666
H11B H2 2.9832 no 3_656
H11B H14 2.8167 no 3_666
H11B H15 3.0948 no 3_666
H11B H24C 2.7158 no 3_656
H12A Cl1 3.1107 no 3_656
H12A C23 3.1353 no 2_656
H12A C24 3.4511 no 2_656
H12A H2 3.1694 no 3_656
H12A H14 3.3342 no 3_666
H12A H15 3.5218 no 3_666
H12A H23A 2.8205 no 2_656
H12A H23B 2.6180 no 2_656
H12A H24A 3.0820 no 2_656
H12A H24B 3.0787 no 2_656
H12B C2 3.0159 no 3_666
H12B C3 3.0213 no 3_666
H12B C14 3.5452 no 3_666
H12B C23 3.3693 no 2_656
H12B H2 3.1033 no 3_666
H12B H3 3.1048 no 3_666
H12B H8 3.5290 no 2_656
H12B H14 2.7707 no 3_666
H12B H23A 2.6263 no 2_656
H12B H23B 3.2557 no 2_656
H12B H24B 3.4866 no 2_656
H14 C11 2.8221 no 3_666
H14 C12 3.1343 no 3_666
H14 H11A 2.2971 no 3_666
H14 H11B 2.8167 no 3_666
H14 H12A 3.3342 no 3_666
H14 H12B 2.7707 no 3_666
H14 H23A 3.1858 no 4_554
H14 H23B 3.4235 no 4_554
H15 As1 3.3082 no 1_565
H15 Cl1 3.0029 no 1_565
H15 C23 3.2199 no 4_554
H15 H11B 3.0948 no 3_666
H15 H12A 3.5218 no 3_666
H15 H17 3.0568 no 2_555
H15 H21B 3.3357 no 3_566
H15 H23A 3.4609 no 4_554
H15 H23B 2.5954 no 4_554
H15 H23C 3.1382 no 4_554
H16 C17 2.8311 no 2_555
H16 C18 2.8010 no 2_555
H16 C19 3.5582 no 3_566
H16 C21 3.2280 no 3_566
H16 H17 2.7759 no 2_555
H16 H18 2.7174 no 2_555
H16 H19 3.0140 no 3_566
H16 H20A 3.5221 no 3_566
H16 H21B 2.5143 no 3_566
H16 H21C 3.3534 no 3_566
H17 Cl1 2.8763 no 2_555
H17 C15 3.4912 no 2_545
H17 C16 3.3452 no 2_545
H17 C20 3.4855 no 3_566
H17 C23 3.5182 no 3_556
H17 H15 3.0568 no 2_545
H17 H16 2.7759 no 2_545
H17 H19 3.3018 no 3_566
H17 H20A 2.6199 no 3_566
H17 H21B 3.5675 no 3_566
H17 H22 3.4990 no 3_556
H17 H23B 2.9483 no 3_556
H17 H23C 3.3169 no 3_556
H18 C16 3.1659 no 2_545
H18 C21 3.3920 no 3_556
H18 H16 2.7174 no 2_545
H18 H21B 3.4310 no 3_556
H18 H21C 2.5512 no 3_556
H18 H23C 3.0637 no 3_556
H19 Cl1 2.9361 no 4_555
H19 C16 3.5460 no 3_566
H19 H16 3.0140 no 3_566
H19 H17 3.3018 no 3_566
H20A C16 3.4357 no 3_566
H20A C17 2.9082 no 3_566
H20A C18 3.5526 no 3_566
H20A C21 3.3368 no 3_566
H20A C22 3.4913 no 1_565
H20A H16 3.5221 no 3_566
H20A H17 2.6199 no 3_566
H20A H20A 3.5536 no 3_566
H20A H20B 3.1588 no 3_566
H20A H21A 2.8665 no 3_566
H20A H21B 2.9390 no 3_566
H20A H22 2.6396 no 1_565
H20A H24A 3.3355 no 1_565
H20B C21 3.4318 no 3_566
H20B H20A 3.1588 no 3_566
H20B H20B 3.5284 no 3_566
H20B H21A 3.4167 no 3_566
H20B H21B 2.6556 no 3_566
H20B H22 3.4668 no 1_565
H20C C22 3.3588 no 1_565
H20C C24 2.9699 no 1_565
H20C H22 2.7715 no 1_565
H20C H24A 2.4523 no 1_565
H20C H24C 2.8564 no 1_565
H21A C20 3.5728 no 3_566
H21A C21 3.1952 no 3_556
H21A H20A 2.8665 no 3_566
H21A H20B 3.4167 no 3_566
H21A H21A 2.9965 no 3_556
H21A H21C 2.5484 no 3_556
H21A H22 3.0419 no 3_556
H21B C15 3.1753 no 3_566
H21B C16 2.6991 no 3_566
H21B C17 3.3204 no 3_566
H21B C20 3.2213 no 3_566
H21B H15 3.3357 no 3_566
H21B H16 2.5143 no 3_566
H21B H17 3.5675 no 3_566
H21B H18 3.4310 no 3_556
H21B H20A 2.9390 no 3_566
H21B H20B 2.6556 no 3_566
H21B H22 3.4266 no 3_556
H21C C18 3.3977 no 3_556
H21C C21 3.2071 no 3_556
H21C H16 3.3534 no 3_566
H21C H18 2.5512 no 3_556
H21C H21A 2.5484 no 3_556
H21C H21C 3.0219 no 3_556
H22 C20 3.1016 no 1_545
H22 H17 3.4990 no 3_556
H22 H20A 2.6396 no 1_545
H22 H20B 3.4668 no 1_545
H22 H20C 2.7715 no 1_545
H22 H21A 3.0419 no 3_556
H22 H21B 3.4266 no 3_556
H23A C12 3.1732 no 2_646
H23A C14 3.2854 no 4_555
H23A C15 3.4459 no 4_555
H23A H12A 2.8205 no 2_646
H23A H12B 2.6263 no 2_646
H23A H14 3.1858 no 4_555
H23A H15 3.4609 no 4_555
H23B Cl1 2.7994 no 4_545
H23B C12 3.3529 no 2_646
H23B C14 3.4012 no 4_555
H23B C15 2.9332 no 4_555
H23B H12A 2.6180 no 2_646
H23B H12B 3.2557 no 2_646
H23B H14 3.4235 no 4_555
H23B H15 2.5954 no 4_555
H23B H17 2.9483 no 3_556
H23C C14 3.3175 no 4_555
H23C C15 2.9921 no 4_555
H23C C16 3.2827 no 4_555
H23C H15 3.1382 no 4_555
H23C H17 3.3169 no 3_556
H23C H18 3.0637 no 3_556
H24A Cl1 3.3332 no 4_545
H24A C7 3.5595 no 1_545
H24A C8 3.2345 no 1_545
H24A C20 3.2928 no 1_545
H24A H3 3.4085 no 3_656
H24A H8 3.1164 no 1_545
H24A H12A 3.0820 no 2_646
H24A H20A 3.3355 no 1_545
H24A H20C 2.4523 no 1_545
H24B C3 3.5802 no 3_656
H24B H3 2.6696 no 3_656
H24B H7 2.9754 no 2_646
H24B H12A 3.0787 no 2_646
H24B H12B 3.4866 no 2_646
H24C C3 3.4641 no 3_656
H24C C11 3.2813 no 3_656
H24C H3 2.7408 no 3_656
H24C H11A 3.1907 no 3_656
H24C H11B 2.7158 no 3_656
H24C H20C 2.8564 no 1_545

loop_
_geom_torsion_atom_site_label_1
_geom_torsion_atom_site_label_2
_geom_torsion_atom_site_label_3
_geom_torsion_atom_site_label_4
_geom_torsion
_geom_torsion_publ_flag
P1 As1 C1 C2 176.39(11) no
P1 As1 C1 C10 0.68(9) no
C1 As1 P1 C9 2.51(5) no
C1 As1 P1 C19 126.08(5) no
C1 As1 P1 C22 -109.46(5) no
P1 As1 C13 C14 83.61(12) no
P1 As1 C13 C18 -95.51(10) no
C13 As1 P1 C9 -99.79(5) no
C13 As1 P1 C19 23.78(5) no
C13 As1 P1 C22 148.24(5) no
C1 As1 C13 C14 -1.45(14) no
C1 As1 C13 C18 179.44(11) no
C13 As1 C1 C2 -91.42(12) no
C13 As1 C1 C10 92.87(11) no
As1 P1 C9 C8 179.00(11) no
As1 P1 C9 C10 -5.43(9) no
As1 P1 C19 C20 -62.84(10) no
As1 P1 C19 C21 62.65(11) no
As1 P1 C22 C23 -174.60(7) no
As1 P1 C22 C24 60.70(9) no
C9 P1 C19 C20 55.33(11) no
C9 P1 C19 C21 -179.18(8) no
C19 P1 C9 C8 46.84(14) no
C19 P1 C9 C10 -137.59(9) no
C9 P1 C22 C23 79.37(12) no
C9 P1 C22 C24 -45.34(11) no
C22 P1 C9 C8 -69.89(14) no
C22 P1 C9 C10 105.69(10) no
C19 P1 C22 C23 -40.19(11) no
C19 P1 C22 C24 -164.90(8) no
C22 P1 C19 C20 172.71(8) no
C22 P1 C19 C21 -61.80(10) no
As1 C1 C2 C3 -176.12(9) no
As1 C1 C10 C5 175.59(9) no
As1 C1 C10 C9 -5.4(2) no
C2 C1 C10 C5 -0.3(2) no
C2 C1 C10 C9 178.73(13) no
C10 C1 C2 C3 -0.4(2) no
C1 C2 C3 C4 1.0(2) no
C2 C3 C4 C5 -0.8(2) no
C2 C3 C4 C11 -178.95(14) no
C3 C4 C5 C6 -178.41(13) no
C3 C4 C5 C10 0.0(2) no
C3 C4 C11 C12 -178.40(16) no
C5 C4 C11 C12 3.28(15) no
C11 C4 C5 C6 0.21(17) no
C11 C4 C5 C10 178.63(12) no
C4 C5 C6 C7 176.28(12) no
C4 C5 C6 C12 -3.76(17) no
C4 C5 C10 C1 0.5(2) no
C4 C5 C10 C9 -178.59(13) no
C6 C5 C10 C1 178.79(13) no
C6 C5 C10 C9 -0.3(2) no
C10 C5 C6 C7 -2.1(2) no
C10 C5 C6 C12 177.82(13) no
C5 C6 C7 C8 2.3(2) no
C5 C6 C12 C11 5.53(16) no
C7 C6 C12 C11 -174.53(16) no
C12 C6 C7 C8 -177.63(15) no
C6 C7 C8 C9 -0.1(2) no
C7 C8 C9 P1 172.76(13) no
C7 C8 C9 C10 -2.5(2) no
P1 C9 C10 C1 7.62(19) no
P1 C9 C10 C5 -173.32(9) no
C8 C9 C10 C1 -176.46(13) no
C8 C9 C10 C5 2.6(2) no
C4 C11 C12 C6 -5.25(16) no
As1 C13 C14 C15 -177.55(11) no
As1 C13 C18 C17 177.50(10) no
C14 C13 C18 C17 -1.6(2) no
C18 C13 C14 C15 1.5(3) no
C13 C14 C15 C16 -0.1(3) no
C14 C15 C16 C17 -1.2(3) no
C15 C16 C17 C18 1.1(3) no
C16 C17 C18 C13 0.3(3) no
